data_1004115
loop_
_publ_author_name
'Mentre, O'
'Abraham, F'

_publ_section_title
;
New mixed valence compounds in the Pb - V - O system synthesis and
crystal structure of hollandite-related Pb1.32 V8.35 O16.7 and R-type
hexagonal ferrite Pb V6 O11
;
_journal_coden_ASTM JSSCBI
_journal_name_full 'Journal of Solid State Chemistry'
_journal_page_first 91
_journal_page_last 101
_journal_paper_doi 10.1006/jssc.1996.0269
_journal_volume 125
_journal_year 1996
_chemical_formula_structural 'Pb V6 O11'
_chemical_formula_sum 'O11 Pb V6'
_chemical_name_systematic 'Lead vanadium oxide (1/6/11)'
_space_group_IT_number 186
_symmetry_cell_setting hexagonal
_symmetry_Int_Tables_number 186
_symmetry_space_group_name_Hall 'P 6c -2c'
_symmetry_space_group_name_H-M 'P 63 m c'
_cell_angle_alpha 90
_cell_angle_beta 90
_cell_angle_gamma 120
_cell_formula_units_Z 2
_cell_length_a 5.754(1)
_cell_length_b 5.754(1)
_cell_length_c 13.267(3)
_cell_volume 380.4
_refine_ls_R_factor_all 0.035
_cod_database_code 1004115

loop_
_symmetry_equiv_pos_as_xyz
x,y,z
-y,x-y,z
y-x,-x,z
-y,-x,z
y-x,y,z
x,x-y,z
-x,-y,1/2+z
y,y-x,1/2+z
x-y,x,1/2+z
y,x,1/2+z
x-y,-y,1/2+z
-x,y-x,1/2+z

loop_
_atom_site_aniso_label
_atom_site_aniso_U_11
_atom_site_aniso_U_12
_atom_site_aniso_U_13
_atom_site_aniso_U_22
_atom_site_aniso_U_23
_atom_site_aniso_U_33
Pb1 0.0080(2) 0.0040(1) 0. 0.0080(2) 0. 0.00106(3)
V1 0.0021(4) 0.0004(5) 0.0001(1) 0.0021(4) -0.0001(1) 0.00049(6)
V2 0.0027(7) 0.00135(35) 0. 0.0027(7) 0. 0.0005(2)
V3 0.0023(7) 0.00115(35) 0. 0.0023(7) 0. 0.0004(1)
V4 0.0026(8) 0.0013(4) 0. 0.0026(8) 0. 0.0010(2)

loop_
_atom_site_label
_atom_site_type_symbol
_atom_site_symmetry_multiplicity
_atom_site_Wyckoff_symbol
_atom_site_fract_x
_atom_site_fract_y
_atom_site_fract_z
_atom_site_occupancy
_atom_site_attached_hydrogens
_atom_site_calc_flag
Pb1 Pb2+ 2 b 0.3333 0.6667 0.2231(6) 1. 0 d
V1 V3+ 6 c 0.5112(2) 0.4888(2) -0.0021(6) 1. 0 d
V2 V3+ 2 a 0. 0. 0.1447(7) 1. 0 d
V3 V4+ 2 a 0. 0. 0.3501(7) 1. 0 d
V4 V4+ 2 b 0.6667 0.3333 0.2633(7) 1. 0 d
O1 O2- 6 c 0.1764(9) 0.8236(9) 0.0776(9) 1. 0 d
O2 O2- 6 c 0.1516(10) 0.8484(10) 0.75 1. 0 d
O3 O2- 6 c 0.1713(8) 0.8287(8) 0.4169(9) 1. 0 d
O4 O2- 2 b 0.6667 0.3333 0.4109(15) 1. 0 d
O5 O2- 2 b 0.6667 0.3333 0.0936(14) 1. 0 d

loop_
_atom_type_symbol
_atom_type_oxidation_number
Pb2+ 2.000
V3+ 3.000
V4+ 4.000
O2- -2.000
